data_7026536
loop_
_publ_author_name
'Efthymiou, Constantinos G.'
'Georgopoulou, Anastasia N.'
'Papatriantafyllopoulou, Constantina'
'Terzis, Aris'
'Raptopoulou, Catherine P.'
'Escuer, Albert'
'Perlepes, Spyros P.'

_publ_section_title
;
 Initial employment of di-2-pyridyl ketone as a route to
 nickel(II)/lanthanide(III) clusters: triangular Ni(2)Ln complexes.
;
_journal_issue 37
_journal_name_full 'Dalton transactions (Cambridge, England : 2003)'
_journal_page_first 8603
_journal_page_last 8605
_journal_paper_doi 10.1039/c0dt00493f
_journal_volume 39
_journal_year 2010
_chemical_formula_sum 'C109.2 H129.6 Cl2 N23 Ni4 O52.6 Y3'
_chemical_formula_weight 3178.43
_chemical_name_systematic
;
?
;
_space_group_IT_number 15
_symmetry_cell_setting monoclinic
_symmetry_space_group_name_Hall '-C 2yc'
_symmetry_space_group_name_H-M 'C 1 2/c 1'
_atom_sites_solution_hydrogens geom
_atom_sites_solution_primary direct
_atom_sites_solution_secondary difmap
_audit_creation_method SHELXL-97
_cell_angle_alpha 90.00
_cell_angle_beta 94.0670(10)
_cell_angle_gamma 90.00
_cell_formula_units_Z 4
_cell_length_a 12.0779(5)
_cell_length_b 22.1582(5)
_cell_length_c 53.202(2)
_cell_measurement_reflns_used 24202
_cell_measurement_temperature 180(2)
_cell_measurement_theta_max 27.61
_cell_measurement_theta_min 3.07
_cell_volume 14202.3(9)
_computing_cell_refinement 'CrystalClear, Rigaku MSC, 2005'
_computing_data_collection 'CrystalClear, Rigaku MSC, 2005'
_computing_data_reduction 'CrystalClear, Rigaku MSC, 2005'
_computing_structure_refinement 'SHELXL-97 (Sheldrick, 1997)'
_computing_structure_solution 'SHELXS-97 (Sheldrick, 1997)'
_diffrn_ambient_temperature 180(2)
_diffrn_measured_fraction_theta_full 0.934
_diffrn_measured_fraction_theta_max 0.934
_diffrn_measurement_device_type 'Rigaku R-AXIS SPIDER IPDS'
_diffrn_measurement_method '\q scans'
_diffrn_radiation_monochromator graphite
_diffrn_radiation_source 'fine-focus sealed tube'
_diffrn_radiation_type MoK\a
_diffrn_radiation_wavelength 0.71073
_diffrn_reflns_av_R_equivalents 0.0664
_diffrn_reflns_av_sigmaI/netI 0.0716
_diffrn_reflns_limit_h_max 11
_diffrn_reflns_limit_h_min -13
_diffrn_reflns_limit_k_max 25
_diffrn_reflns_limit_k_min -25
_diffrn_reflns_limit_l_max 60
_diffrn_reflns_limit_l_min -60
_diffrn_reflns_number 31118
_diffrn_reflns_theta_full 24.00
_diffrn_reflns_theta_max 24.00
_diffrn_reflns_theta_min 3.21
_exptl_absorpt_coefficient_mu 1.860
_exptl_absorpt_correction_T_max 1.000
_exptl_absorpt_correction_T_min 0.257
_exptl_absorpt_correction_type empirical
_exptl_absorpt_process_details 'CrystalClear, Rigaku MSC, 2005'
_exptl_crystal_colour green
_exptl_crystal_density_diffrn 1.486
_exptl_crystal_density_method 'not measured'
_exptl_crystal_description parallelepiped
_exptl_crystal_F_000 6518
_exptl_crystal_size_max 0.35
_exptl_crystal_size_mid 0.25
_exptl_crystal_size_min 0.13
_refine_diff_density_max 0.860
_refine_diff_density_min -0.658
_refine_diff_density_rms 0.086
_refine_ls_extinction_method none
_refine_ls_goodness_of_fit_ref 1.029
_refine_ls_hydrogen_treatment refall
_refine_ls_matrix_type full
_refine_ls_number_parameters 857
_refine_ls_number_reflns 10442
_refine_ls_number_restraints 0
_refine_ls_restrained_S_all 1.029
_refine_ls_R_factor_all 0.1088
_refine_ls_R_factor_gt 0.0797
_refine_ls_shift/su_max 0.000
_refine_ls_shift/su_mean 0.000
_refine_ls_structure_factor_coef Fsqd
_refine_ls_weighting_details 'calc w=1/[\s^2^(Fo^2^)+(0.0716P)^2^+114.0602P] where P=(Fo^2^+2Fc^2^)/3'
_refine_ls_weighting_scheme calc
_refine_ls_wR_factor_gt 0.1708
_refine_ls_wR_factor_ref 0.1870
_reflns_number_gt 7731
_reflns_number_total 10442
_reflns_threshold_expression >2sigma(I)
_cod_data_source_file c0dt00493f.txt
_cod_data_source_block peng63a1
_cod_original_sg_symbol_H-M C2/c
_cod_original_formula_sum 'C109.20 H129.60 Cl2 N23 Ni4 O52.60 Y3'
_cod_database_code 7026536

loop_
_symmetry_equiv_pos_as_xyz
'x, y, z'
'x, -y, z+1/2'
'x+1/2, y+1/2, z'
'x+1/2, -y+1/2, z+1/2'
'-x, -y, -z'
'-x, y, -z-1/2'
'-x+1/2, -y+1/2, -z'
'-x+1/2, y+1/2, -z-1/2'

loop_
_atom_site_label
_atom_site_type_symbol
_atom_site_fract_x
_atom_site_fract_y
_atom_site_fract_z
_atom_site_U_iso_or_equiv
_atom_site_adp_type
_atom_site_occupancy
_atom_site_symmetry_multiplicity
_atom_site_calc_flag
_atom_site_refinement_flags
Y1 Y 0.73215(5) 0.16361(3) 0.094428(13) 0.0452(2) Uani 1 1 d .
Ni1 Ni 0.97531(7) 0.15680(5) 0.132468(17) 0.0471(3) Uani 1 1 d .
Ni2 Ni 0.79669(7) 0.24879(4) 0.148269(16) 0.0413(2) Uani 1 1 d .
OW1 O 0.6876(4) 0.1161(3) 0.05558(10) 0.0648(15) Uani 1 1 d .
O1 O 0.7247(3) 0.2557(2) 0.11215(8) 0.0429(11) Uani 1 1 d .
O21 O 0.9082(4) 0.1382(2) 0.09737(9) 0.0480(12) Uani 1 1 d .
O41 O 0.9462(3) 0.2446(2) 0.13238(9) 0.0475(12) Uani 1 1 d .
O61 O 0.7923(4) 0.1563(2) 0.13868(8) 0.0441(11) Uani 1 1 d .
O3 O 0.5666(4) 0.1152(3) 0.10479(12) 0.0733(17) Uani 1 1 d .
O4 O 0.7060(5) 0.0560(3) 0.10451(11) 0.0670(15) Uani 1 1 d .
N1 N 0.5764(5) 0.2304(3) 0.07528(11) 0.0514(15) Uani 1 1 d .
N2 N 0.6321(4) 0.2731(3) 0.15523(11) 0.0477(15) Uani 1 1 d .
N21 N 0.8468(5) 0.2154(3) 0.06195(12) 0.0585(17) Uani 1 1 d .
N22 N 1.1173(5) 0.1494(3) 0.11312(13) 0.0585(17) Uani 1 1 d .
N41 N 0.8630(5) 0.3320(3) 0.15888(11) 0.0497(15) Uani 1 1 d .
N42 N 1.0619(5) 0.1840(3) 0.16630(12) 0.0562(17) Uani 1 1 d .
N61 N 0.9507(5) 0.0695(3) 0.14386(12) 0.0526(16) Uani 1 1 d .
N62 N 0.8310(5) 0.2051(3) 0.18312(10) 0.0489(15) Uani 1 1 d .
O5 O 0.5461(7) 0.0210(4) 0.11470(15) 0.109(3) Uani 1 1 d .
O2 O 0.6654(4) 0.3559(2) 0.11319(9) 0.0506(12) Uani 1 1 d .
O22 O 0.9551(4) 0.0902(3) 0.06067(10) 0.0648(15) Uani 1 1 d .
O42 O 1.1167(4) 0.2950(3) 0.13057(10) 0.0591(14) Uani 1 1 d .
O62 O 0.6727(4) 0.0920(2) 0.15939(10) 0.0607(14) Uani 1 1 d .
N3 N 0.6055(6) 0.0613(4) 0.10855(14) 0.0683(19) Uani 1 1 d .
C1 C 0.5093(7) 0.2190(5) 0.05441(16) 0.073(3) Uani 1 1 d .
H1 H 0.5155 0.1808 0.0466 0.095 Uiso 1 1 calc R
C2 C 0.4331(7) 0.2590(5) 0.04381(17) 0.075(3) Uani 1 1 d .
H2 H 0.3871 0.2484 0.0292 0.097 Uiso 1 1 calc R
C3 C 0.4247(7) 0.3139(5) 0.05459(16) 0.069(2) Uani 1 1 d .
H3 H 0.3739 0.3429 0.0474 0.090 Uiso 1 1 calc R
C4 C 0.4914(6) 0.3282(4) 0.07656(16) 0.062(2) Uani 1 1 d .
H4 H 0.4868 0.3665 0.0844 0.080 Uiso 1 1 calc R
C5 C 0.5646(5) 0.2840(3) 0.08639(13) 0.0440(17) Uani 1 1 d .
C6 C 0.6350(5) 0.2939(3) 0.11095(13) 0.0428(16) Uani 1 1 d .
C7 C 0.5687(5) 0.2842(3) 0.13404(13) 0.0410(16) Uani 1 1 d .
C8 C 0.4556(6) 0.2898(4) 0.13413(15) 0.055(2) Uani 1 1 d .
H8 H 0.4117 0.2973 0.1189 0.072 Uiso 1 1 calc R
C9 C 0.4064(6) 0.2844(4) 0.15689(17) 0.067(2) Uani 1 1 d .
H9 H 0.3280 0.2869 0.1573 0.088 Uiso 1 1 calc R
C10 C 0.4708(6) 0.2755(4) 0.17857(17) 0.068(2) Uani 1 1 d .
H10 H 0.4388 0.2726 0.1943 0.088 Uiso 1 1 calc R
C11 C 0.5822(7) 0.2708(4) 0.17704(15) 0.062(2) Uani 1 1 d .
H11 H 0.6275 0.2656 0.1922 0.081 Uiso 1 1 calc R
C12 C 0.7478(7) 0.3755(4) 0.09692(17) 0.061(2) Uani 1 1 d .
H12A H 0.7225 0.3682 0.0791 0.080 Uiso 1 1 calc R
H12B H 0.8182 0.3534 0.1008 0.080 Uiso 1 1 calc R
C13 C 0.7640(9) 0.4418(5) 0.1017(2) 0.103(4) Uani 1 1 d .
H13A H 0.8298 0.4556 0.0936 0.133 Uiso 1 1 calc R
H13B H 0.7740 0.4490 0.1199 0.133 Uiso 1 1 calc R
H13C H 0.6986 0.4639 0.0947 0.133 Uiso 1 1 calc R
C21 C 0.8142(8) 0.2598(5) 0.04639(18) 0.082(3) Uani 1 1 d .
H21 H 0.7397 0.2733 0.0467 0.106 Uiso 1 1 calc R
C22 C 0.8798(10) 0.2875(6) 0.0299(2) 0.098(4) Uani 1 1 d .
H22 H 0.8530 0.3201 0.0196 0.128 Uiso 1 1 calc R
C23 C 0.9852(11) 0.2664(6) 0.0291(2) 0.101(4) Uani 1 1 d .
H23 H 1.0335 0.2840 0.0178 0.131 Uiso 1 1 calc R
C24 C 1.0226(8) 0.2190(5) 0.04468(18) 0.082(3) Uani 1 1 d .
H24 H 1.0960 0.2039 0.0441 0.106 Uiso 1 1 calc R
C25 C 0.9507(6) 0.1940(4) 0.06121(14) 0.056(2) Uani 1 1 d .
C26 C 0.9768(6) 0.1399(4) 0.07777(14) 0.0522(19) Uani 1 1 d .
C27 C 1.0990(6) 0.1371(4) 0.08864(16) 0.059(2) Uani 1 1 d .
C28 C 1.1846(7) 0.1215(5) 0.07367(19) 0.084(3) Uani 1 1 d .
H28 H 1.1698 0.1123 0.0563 0.110 Uiso 1 1 calc R
C29 C 1.2907(7) 0.1196(6) 0.0846(2) 0.097(4) Uani 1 1 d .
H29 H 1.3503 0.1074 0.0750 0.126 Uiso 1 1 calc R
C30 C 1.3102(7) 0.1353(6) 0.1092(2) 0.096(4) Uani 1 1 d .
H30 H 1.3840 0.1366 0.1166 0.125 Uiso 1 1 calc R
C31 C 1.2234(6) 0.1491(5) 0.12301(18) 0.075(3) Uani 1 1 d .
H31 H 1.2378 0.1590 0.1403 0.097 Uiso 1 1 calc R
C32 C 0.9612(10) 0.0319(5) 0.0720(2) 0.093(3) Uani 1 1 d .
H32A H 0.9364 0.0343 0.0893 0.121 Uiso 1 1 calc R
H32B H 1.0391 0.0176 0.0731 0.121 Uiso 1 1 calc R
C33 C 0.8926(16) -0.0102(5) 0.0575(3) 0.186(9) Uani 1 1 d .
H33A H 0.8700 -0.0429 0.0685 0.242 Uiso 1 1 calc R
H33B H 0.9344 -0.0271 0.0440 0.242 Uiso 1 1 calc R
H33C H 0.8265 0.0106 0.0501 0.242 Uiso 1 1 calc R
C41 C 0.8121(7) 0.3803(4) 0.16855(17) 0.069(2) Uani 1 1 d .
H41 H 0.7365 0.3769 0.1722 0.089 Uiso 1 1 calc R
C42 C 0.8658(9) 0.4335(5) 0.1732(2) 0.090(3) Uani 1 1 d .
H42 H 0.8279 0.4669 0.1797 0.117 Uiso 1 1 calc R
C43 C 0.9763(9) 0.4381(5) 0.1683(2) 0.099(4) Uani 1 1 d .
H43 H 1.0150 0.4750 0.1714 0.129 Uiso 1 1 calc R
C44 C 1.0293(8) 0.3899(4) 0.1590(2) 0.083(3) Uani 1 1 d .
H44 H 1.1055 0.3928 0.1559 0.107 Uiso 1 1 calc R
C45 C 0.9724(6) 0.3370(4) 0.15422(15) 0.0556(19) Uani 1 1 d .
C46 C 1.0252(6) 0.2793(4) 0.14545(14) 0.0515(19) Uani 1 1 d .
C47 C 1.0812(5) 0.2434(4) 0.16737(14) 0.056(2) Uani 1 1 d .
C48 C 1.1471(6) 0.2700(4) 0.18694(15) 0.063(2) Uani 1 1 d .
H48 H 1.1578 0.3124 0.1878 0.082 Uiso 1 1 calc R
C49 C 1.1972(7) 0.2306(6) 0.20538(16) 0.079(3) Uani 1 1 d .
H49 H 1.2441 0.2465 0.2189 0.103 Uiso 1 1 calc R
C50 C 1.1786(8) 0.1711(5) 0.20383(17) 0.076(3) Uani 1 1 d .
H50 H 1.2126 0.1447 0.2161 0.099 Uiso 1 1 calc R
C51 C 1.1104(7) 0.1485(4) 0.18444(15) 0.069(2) Uani 1 1 d .
H51 H 1.0968 0.1062 0.1838 0.090 Uiso 1 1 calc R
C52 C 1.0833(7) 0.3197(5) 0.10595(17) 0.078(3) Uani 1 1 d .
H52A H 1.0437 0.3584 0.1078 0.101 Uiso 1 1 calc R
H52B H 1.0327 0.2913 0.0965 0.101 Uiso 1 1 calc R
C53 C 1.1853(9) 0.3295(8) 0.0922(2) 0.151(7) Uani 1 1 d .
H53A H 1.1642 0.3408 0.0747 0.197 Uiso 1 1 calc R
H53B H 1.2291 0.2922 0.0925 0.197 Uiso 1 1 calc R
H53C H 1.2297 0.3619 0.1004 0.197 Uiso 1 1 calc R
C61 C 1.0187(7) 0.0235(4) 0.13999(16) 0.068(2) Uani 1 1 d .
H61 H 1.0887 0.0316 0.1336 0.088 Uiso 1 1 calc R
C62 C 0.9906(9) -0.0355(5) 0.1449(2) 0.083(3) Uani 1 1 d .
H62 H 1.0391 -0.0678 0.1415 0.107 Uiso 1 1 calc R
C63 C 0.8903(10) -0.0462(4) 0.15482(19) 0.084(3) Uani 1 1 d .
H63 H 0.8700 -0.0862 0.1589 0.109 Uiso 1 1 calc R
C64 C 0.8194(8) 0.0008(4) 0.15882(18) 0.072(2) Uani 1 1 d .
H64 H 0.7493 -0.0061 0.1653 0.093 Uiso 1 1 calc R
C65 C 0.8536(6) 0.0585(3) 0.15304(14) 0.0490(18) Uani 1 1 d .
C66 C 0.7832(6) 0.1151(4) 0.15783(13) 0.0504(18) Uani 1 1 d .
C67 C 0.8203(6) 0.1448(4) 0.18319(13) 0.0488(18) Uani 1 1 d .
C68 C 0.8393(7) 0.1109(4) 0.20509(15) 0.067(2) Uani 1 1 d .
H68 H 0.8305 0.0683 0.2046 0.087 Uiso 1 1 calc R
C69 C 0.8708(8) 0.1394(5) 0.22750(16) 0.076(3) Uani 1 1 d .
H69 H 0.8859 0.1170 0.2426 0.099 Uiso 1 1 calc R
C70 C 0.8796(8) 0.2009(5) 0.22726(15) 0.076(3) Uani 1 1 d .
H70 H 0.9001 0.2219 0.2425 0.099 Uiso 1 1 calc R
C71 C 0.8592(6) 0.2329(4) 0.20525(14) 0.061(2) Uani 1 1 d .
H71 H 0.8652 0.2756 0.2056 0.079 Uiso 1 1 calc R
C72 C 0.5891(7) 0.1328(4) 0.1661(2) 0.079(3) Uani 1 1 d .
H72A H 0.5754 0.1631 0.1526 0.103 Uiso 1 1 calc R
H72B H 0.6148 0.1544 0.1818 0.103 Uiso 1 1 calc R
C73 C 0.4842(8) 0.1003(5) 0.1702(2) 0.104(4) Uani 1 1 d .
H73A H 0.4249 0.1297 0.1723 0.135 Uiso 1 1 calc R
H73B H 0.4945 0.0753 0.1853 0.135 Uiso 1 1 calc R
H73C H 0.4640 0.0747 0.1556 0.135 Uiso 1 1 calc R
Y2 Y 0.5000 0.41849(6) 0.2500 0.0793(4) Uani 1 2 d S
N11 N 0.2991(11) 0.4197(5) 0.21642(17) 0.098(3) Uani 1 1 d .
N12 N 0.6076(10) 0.4796(8) 0.2127(2) 0.123(4) Uani 1 1 d .
O11 O 0.3223(11) 0.4568(6) 0.2327(3) 0.223(8) Uani 1 1 d .
O12 O 0.3724(9) 0.3816(5) 0.21625(17) 0.132(3) Uani 1 1 d .
O13 O 0.2162(7) 0.4206(4) 0.20289(16) 0.124(3) Uani 1 1 d .
O14 O 0.5487(8) 0.5075(4) 0.22699(18) 0.128(3) Uani 1 1 d .
O15 O 0.6121(10) 0.4244(6) 0.2153(2) 0.158(4) Uani 1 1 d .
O16 O 0.6613(9) 0.5071(6) 0.1977(2) 0.173(5) Uani 1 1 d .
N13 N 0.5000 0.2998(11) 0.2500 0.143(6) Uiso 1 2 d S
O17 O 0.5770(11) 0.3163(6) 0.2387(2) 0.188(5) Uiso 1 1 d .
O18 O 0.5000 0.242(3) 0.2500 0.49(3) Uiso 1 2 d S
Cl Cl 0.2789(3) 0.11532(18) 0.00224(5) 0.1023(9) Uani 1 1 d .
O6 O 0.2113(17) 0.1607(12) 0.0074(3) 0.349(15) Uani 1 1 d .
O7 O 0.263(2) 0.0598(10) 0.0104(5) 0.372(15) Uani 1 1 d .
O8 O 0.2809(10) 0.1128(7) -0.02314(17) 0.203(6) Uani 1 1 d .
O9 O 0.3765(14) 0.1258(6) 0.0137(3) 0.263(9) Uani 1 1 d .
O1E O 0.8201(18) 0.1185(10) 0.0155(4) 0.171(7) Uiso 0.60 1 d P
C1E C 0.875(3) 0.1044(18) -0.0072(8) 0.181(13) Uiso 0.60 1 d P
C2E C 0.866(3) 0.0724(19) -0.0229(7) 0.193(14) Uiso 0.60 1 d P
O2E O 0.5071(9) 0.0488(6) 0.0455(2) 0.104(3) Uiso 0.70 1 d P
C3E C 0.530(3) -0.0058(18) 0.0401(6) 0.205(13) Uiso 0.70 1 d P
C4E C 0.481(3) -0.0480(18) 0.0486(7) 0.219(14) Uiso 0.70 1 d P
O2W O 0.7644(17) 0.0790(10) 0.0072(4) 0.188(7) Uiso 0.70 1 d P
O3W O 0.0000 0.367(3) 0.2500 0.24(3) Uiso 0.40 2 d SP
O4W O -0.073(4) 0.387(2) 0.2410(9) 0.197(17) Uiso 0.30 1 d P
O5W O 0.561(3) 0.084(2) 0.2527(9) 0.200(18) Uiso 0.30 1 d P

loop_
_atom_site_aniso_label
_atom_site_aniso_U_11
_atom_site_aniso_U_22
_atom_site_aniso_U_33
_atom_site_aniso_U_23
_atom_site_aniso_U_13
_atom_site_aniso_U_12
Y1 0.0338(4) 0.0550(4) 0.0465(4) -0.0042(3) 0.0013(3) 0.0083(3)
Ni1 0.0341(5) 0.0584(6) 0.0486(5) -0.0030(5) 0.0003(4) 0.0105(4)
Ni2 0.0308(4) 0.0492(5) 0.0435(5) -0.0040(4) -0.0007(3) 0.0032(4)
OW1 0.062(3) 0.075(4) 0.057(3) -0.016(3) -0.001(3) 0.007(3)
O1 0.031(2) 0.054(3) 0.044(2) -0.003(2) 0.0011(19) 0.010(2)
O21 0.034(2) 0.061(3) 0.050(3) 0.000(2) 0.004(2) 0.002(2)
O41 0.028(2) 0.060(3) 0.054(3) -0.008(3) 0.000(2) -0.003(2)
O61 0.044(3) 0.046(3) 0.042(2) -0.002(2) -0.001(2) 0.011(2)
O3 0.040(3) 0.090(5) 0.092(4) 0.009(4) 0.012(3) -0.002(3)
O4 0.058(4) 0.069(4) 0.073(4) -0.004(3) 0.005(3) 0.000(3)
N1 0.042(3) 0.058(4) 0.052(4) -0.005(3) -0.007(3) 0.009(3)
N2 0.034(3) 0.059(4) 0.050(3) -0.006(3) 0.004(3) 0.002(3)
N21 0.051(4) 0.074(5) 0.051(4) 0.006(4) 0.012(3) 0.002(3)
N22 0.039(3) 0.069(5) 0.068(4) -0.004(4) 0.002(3) 0.004(3)
N41 0.042(3) 0.055(4) 0.051(3) -0.008(3) -0.002(3) -0.002(3)
N42 0.044(4) 0.071(5) 0.054(4) 0.003(3) -0.002(3) 0.006(3)
N61 0.049(4) 0.049(4) 0.058(4) 0.000(3) -0.003(3) 0.017(3)
N62 0.037(3) 0.066(4) 0.043(3) -0.007(3) 0.001(3) 0.004(3)
O5 0.106(6) 0.101(6) 0.120(6) 0.010(5) 0.009(5) -0.058(5)
O2 0.038(3) 0.056(3) 0.057(3) -0.003(2) 0.004(2) 0.006(2)
O22 0.061(3) 0.070(4) 0.063(3) -0.020(3) -0.001(3) 0.022(3)
O42 0.033(3) 0.077(4) 0.067(3) 0.007(3) 0.003(2) -0.004(3)
O62 0.055(3) 0.055(3) 0.073(3) -0.007(3) 0.010(3) 0.002(3)
N3 0.063(5) 0.075(6) 0.066(4) -0.010(4) 0.000(4) -0.010(4)
C1 0.057(5) 0.088(7) 0.070(5) -0.014(5) -0.021(4) 0.012(5)
C2 0.061(5) 0.089(7) 0.072(6) 0.008(5) -0.018(4) 0.008(5)
C3 0.059(5) 0.082(7) 0.064(5) 0.011(5) -0.014(4) 0.025(5)
C4 0.053(5) 0.061(5) 0.070(5) -0.008(4) -0.010(4) 0.019(4)
C5 0.034(4) 0.047(4) 0.050(4) -0.002(3) 0.002(3) 0.005(3)
C6 0.034(4) 0.037(4) 0.057(4) -0.003(3) 0.001(3) 0.009(3)
C7 0.034(4) 0.037(4) 0.053(4) -0.006(3) 0.008(3) 0.006(3)
C8 0.034(4) 0.063(5) 0.068(5) -0.001(4) -0.001(3) 0.003(4)
C9 0.037(4) 0.087(7) 0.080(6) -0.003(5) 0.017(4) 0.003(4)
C10 0.046(5) 0.089(7) 0.071(5) -0.017(5) 0.022(4) -0.001(4)
C11 0.055(5) 0.081(6) 0.052(4) -0.010(4) 0.008(4) 0.000(4)
C12 0.055(5) 0.049(5) 0.082(6) 0.004(4) 0.019(4) -0.003(4)
C13 0.099(8) 0.080(8) 0.133(10) 0.014(7) 0.034(7) -0.021(6)
C21 0.079(6) 0.092(8) 0.076(6) 0.025(6) 0.016(5) 0.008(6)
C22 0.106(9) 0.106(9) 0.086(7) 0.031(7) 0.029(6) 0.017(7)
C23 0.107(9) 0.118(10) 0.081(7) 0.024(7) 0.031(6) -0.010(8)
C24 0.064(6) 0.109(8) 0.076(6) 0.000(6) 0.027(5) -0.011(6)
C25 0.049(4) 0.068(5) 0.053(4) -0.007(4) 0.011(4) -0.006(4)
C26 0.033(4) 0.068(5) 0.057(4) -0.008(4) 0.012(3) 0.003(4)
C27 0.037(4) 0.068(6) 0.073(5) -0.002(4) 0.015(4) 0.010(4)
C28 0.048(5) 0.124(9) 0.084(6) -0.016(6) 0.023(5) 0.023(5)
C29 0.042(5) 0.156(12) 0.095(8) -0.021(8) 0.022(5) 0.010(6)
C30 0.035(5) 0.141(11) 0.113(9) 0.000(8) 0.009(5) 0.016(5)
C31 0.032(4) 0.112(8) 0.079(6) -0.004(6) -0.003(4) 0.013(5)
C32 0.113(9) 0.085(8) 0.078(6) -0.024(6) -0.014(6) 0.042(7)
C33 0.27(2) 0.040(7) 0.225(18) -0.017(9) -0.116(16) 0.023(9)
C41 0.061(5) 0.060(6) 0.084(6) -0.023(5) 0.001(5) 0.006(4)
C42 0.088(7) 0.060(6) 0.122(9) -0.032(6) 0.006(7) -0.005(5)
C43 0.086(8) 0.065(7) 0.145(10) -0.030(7) -0.005(7) -0.014(6)
C44 0.057(5) 0.064(6) 0.126(8) -0.013(6) -0.001(5) -0.016(5)
C45 0.044(4) 0.058(5) 0.063(5) -0.005(4) -0.002(4) -0.004(4)
C46 0.034(4) 0.067(5) 0.053(4) -0.005(4) -0.002(3) -0.008(4)
C47 0.025(3) 0.092(7) 0.051(4) -0.011(4) 0.006(3) 0.004(4)
C48 0.043(4) 0.084(6) 0.060(5) -0.002(5) 0.001(4) -0.008(4)
C49 0.040(5) 0.144(11) 0.052(5) 0.006(6) -0.006(4) -0.008(6)
C50 0.061(6) 0.100(8) 0.064(6) 0.011(6) -0.007(4) -0.003(6)
C51 0.065(5) 0.081(7) 0.060(5) 0.004(5) -0.008(4) 0.022(5)
C52 0.044(5) 0.115(9) 0.074(6) 0.036(6) 0.003(4) -0.003(5)
C53 0.058(6) 0.29(2) 0.110(9) 0.090(11) 0.011(6) -0.019(9)
C61 0.059(5) 0.072(6) 0.073(5) -0.006(5) 0.000(4) 0.029(5)
C62 0.089(7) 0.060(6) 0.098(7) -0.010(6) 0.004(6) 0.029(6)
C63 0.112(8) 0.049(6) 0.093(7) 0.014(5) 0.020(6) 0.024(6)
C64 0.074(6) 0.056(6) 0.085(6) 0.007(5) 0.010(5) 0.010(5)
C65 0.051(4) 0.039(4) 0.056(4) -0.001(3) 0.003(4) 0.014(3)
C66 0.048(4) 0.057(5) 0.046(4) 0.000(4) -0.001(3) 0.011(4)
C67 0.045(4) 0.053(5) 0.047(4) 0.004(3) 0.000(3) 0.003(3)
C68 0.072(6) 0.075(6) 0.053(5) 0.010(4) 0.005(4) 0.009(5)
C69 0.091(7) 0.089(8) 0.046(5) 0.011(5) -0.004(4) 0.014(6)
C70 0.083(7) 0.106(9) 0.038(4) 0.001(5) -0.009(4) 0.008(6)
C71 0.049(4) 0.086(6) 0.049(4) -0.014(4) 0.000(3) 0.003(4)
C72 0.064(6) 0.071(6) 0.103(7) 0.007(6) 0.018(5) 0.005(5)
C73 0.076(7) 0.098(9) 0.143(10) 0.002(8) 0.043(7) -0.005(6)
Y2 0.1190(12) 0.0541(8) 0.0609(7) 0.000 -0.0196(7) 0.000
N11 0.145(10) 0.077(7) 0.069(6) -0.001(5) -0.020(6) -0.004(7)
N12 0.106(8) 0.164(13) 0.101(8) 0.045(9) 0.028(6) 0.057(9)
O11 0.220(13) 0.199(13) 0.227(13) -0.112(11) -0.144(11) 0.097(10)
O12 0.161(9) 0.113(7) 0.114(7) -0.044(6) -0.043(6) 0.014(7)
O13 0.114(7) 0.152(9) 0.100(6) 0.011(5) -0.042(5) -0.030(6)
O14 0.148(8) 0.108(7) 0.133(7) 0.054(6) 0.049(6) 0.044(6)
O15 0.170(10) 0.119(9) 0.195(11) -0.031(8) 0.078(8) 0.026(8)
O16 0.126(8) 0.231(14) 0.170(10) 0.070(10) 0.058(7) 0.051(8)
Cl 0.098(2) 0.132(3) 0.0754(17) -0.0067(18) -0.0034(15) 0.005(2)
O6 0.33(2) 0.55(4) 0.174(13) -0.031(17) 0.037(13) 0.31(3)
O7 0.40(3) 0.223(19) 0.49(4) 0.15(2) 0.00(3) -0.15(2)
O8 0.185(11) 0.337(18) 0.083(6) -0.014(9) -0.016(6) 0.112(11)
O9 0.287(16) 0.145(11) 0.320(18) -0.026(11) -0.234(15) 0.010(11)

loop_
_atom_type_symbol
_atom_type_description
_atom_type_scat_dispersion_real
_atom_type_scat_dispersion_imag
_atom_type_scat_source
C C 0.0033 0.0016 'International Tables Vol C Tables 4.2.6.8 and 6.1.1.4'
H H 0.0000 0.0000 'International Tables Vol C Tables 4.2.6.8 and 6.1.1.4'
N N 0.0061 0.0033 'International Tables Vol C Tables 4.2.6.8 and 6.1.1.4'
O O 0.0106 0.0060 'International Tables Vol C Tables 4.2.6.8 and 6.1.1.4'
Cl Cl 0.1484 0.1585 'International Tables Vol C Tables 4.2.6.8 and 6.1.1.4'
Ni Ni 0.3393 1.1124 'International Tables Vol C Tables 4.2.6.8 and 6.1.1.4'
Y Y -2.7962 3.5667 'International Tables Vol C Tables 4.2.6.8 and 6.1.1.4'

loop_
_geom_angle_atom_site_label_1
_geom_angle_atom_site_label_2
_geom_angle_atom_site_label_3
_geom_angle
_geom_angle_site_symmetry_1
_geom_angle_site_symmetry_3
O21 Y1 O1 105.68(17) . .
O21 Y1 OW1 96.21(18) . .
O1 Y1 OW1 139.57(19) . .
O21 Y1 O3 134.2(2) . .
O1 Y1 O3 104.7(2) . .
OW1 Y1 O3 81.8(2) . .
O21 Y1 O61 72.00(16) . .
O1 Y1 O61 70.79(16) . .
OW1 Y1 O61 149.44(19) . .
O3 Y1 O61 86.77(19) . .
O21 Y1 O4 82.80(19) . .
O1 Y1 O4 140.74(18) . .
OW1 Y1 O4 74.5(2) . .
O3 Y1 O4 52.3(2) . .
O61 Y1 O4 76.03(18) . .
O21 Y1 N1 149.49(19) . .
O1 Y1 N1 65.84(17) . .
OW1 Y1 N1 77.98(19) . .
O3 Y1 N1 75.2(2) . .
O61 Y1 N1 126.14(17) . .
O4 Y1 N1 123.1(2) . .
O21 Y1 N21 66.15(19) . .
O1 Y1 N21 85.2(2) . .
OW1 Y1 N21 73.0(2) . .
O3 Y1 N21 150.0(2) . .
O61 Y1 N21 123.15(19) . .
O4 Y1 N21 131.5(2) . .
N1 Y1 N21 83.6(2) . .
O21 Y1 N3 108.1(2) . .
O1 Y1 N3 124.68(19) . .
OW1 Y1 N3 77.5(2) . .
O3 Y1 N3 26.5(2) . .
O61 Y1 N3 79.70(18) . .
O4 Y1 N3 25.84(19) . .
N1 Y1 N3 99.9(2) . .
N21 Y1 N3 148.9(2) . .
O21 Y1 Ni1 33.56(12) . .
O1 Y1 Ni1 81.47(11) . .
OW1 Y1 Ni1 129.01(13) . .
O3 Y1 Ni1 122.77(16) . .
O61 Y1 Ni1 40.70(11) . .
O4 Y1 Ni1 86.96(14) . .
N1 Y1 Ni1 146.44(14) . .
N21 Y1 Ni1 86.38(15) . .
N3 Y1 Ni1 105.06(16) . .
O21 Y1 Ni2 85.47(13) . .
O1 Y1 Ni2 34.46(11) . .
OW1 Y1 Ni2 173.68(15) . .
O3 Y1 Ni2 101.42(16) . .
O61 Y1 Ni2 36.79(11) . .
O4 Y1 Ni2 111.74(14) . .
N1 Y1 Ni2 97.48(14) . .
N21 Y1 Ni2 102.26(16) . .
N3 Y1 Ni2 107.85(14) . .
Ni1 Y1 Ni2 53.69(2) . .
O41 Ni1 O21 98.0(2) . .
O41 Ni1 N61 153.8(2) . .
O21 Ni1 N61 91.3(2) . .
O41 Ni1 N22 103.3(2) . .
O21 Ni1 N22 79.4(2) . .
N61 Ni1 N22 102.4(3) . .
O41 Ni1 N42 78.3(2) . .
O21 Ni1 N42 171.6(2) . .
N61 Ni1 N42 95.2(3) . .
N22 Ni1 N42 94.0(3) . .
O41 Ni1 O61 80.16(17) . .
O21 Ni1 O61 78.57(17) . .
N61 Ni1 O61 77.8(2) . .
N22 Ni1 O61 158.0(2) . .
N42 Ni1 O61 108.0(2) . .
O41 Ni1 Y1 79.15(13) . .
O21 Ni1 Y1 36.81(13) . .
N61 Ni1 Y1 94.53(17) . .
N22 Ni1 Y1 114.39(19) . .
N42 Ni1 Y1 147.14(18) . .
O61 Ni1 Y1 44.32(11) . .
O41 Ni2 O1 86.82(17) . .
O41 Ni2 N41 79.5(2) . .
O1 Ni2 N41 108.5(2) . .
O41 Ni2 N62 102.6(2) . .
O1 Ni2 N62 154.1(2) . .
N41 Ni2 N62 96.9(2) . .
O41 Ni2 O61 82.22(19) . .
O1 Ni2 O61 81.04(18) . .
N41 Ni2 O61 158.7(2) . .
N62 Ni2 O61 76.5(2) . .
O41 Ni2 N2 161.6(2) . .
O1 Ni2 N2 78.72(19) . .
N41 Ni2 N2 94.3(2) . .
N62 Ni2 N2 95.3(2) . .
O61 Ni2 N2 106.4(2) . .
O41 Ni2 Y1 77.77(13) . .
O1 Ni2 Y1 38.25(13) . .
N41 Ni2 Y1 140.17(17) . .
N62 Ni2 Y1 119.68(18) . .
O61 Ni2 Y1 43.34(12) . .
N2 Ni2 Y1 97.12(16) . .
C6 O1 Ni2 111.6(4) . .
C6 O1 Y1 126.5(4) . .
Ni2 O1 Y1 107.3(2) . .
C26 O21 Ni1 118.0(4) . .
C26 O21 Y1 124.8(4) . .
Ni1 O21 Y1 109.6(2) . .
C46 O41 Ni1 115.6(4) . .
C46 O41 Ni2 111.5(4) . .
Ni1 O41 Ni2 101.8(2) . .
C66 O61 Ni2 117.8(4) . .
C66 O61 Ni1 104.0(4) . .
Ni2 O61 Ni1 91.31(18) . .
C66 O61 Y1 136.8(4) . .
Ni2 O61 Y1 99.87(18) . .
Ni1 O61 Y1 94.99(16) . .
N3 O3 Y1 98.7(5) . .
N3 O4 Y1 95.0(5) . .
C5 N1 C1 116.9(7) . .
C5 N1 Y1 115.9(4) . .
C1 N1 Y1 127.0(6) . .
C7 N2 C11 118.0(6) . .
C7 N2 Ni2 112.8(4) . .
C11 N2 Ni2 128.6(5) . .
C21 N21 C25 118.6(7) . .
C21 N21 Y1 127.0(6) . .
C25 N21 Y1 114.3(5) . .
C27 N22 C31 117.8(7) . .
C27 N22 Ni1 114.6(5) . .
C31 N22 Ni1 127.1(6) . .
C41 N41 C45 118.5(7) . .
C41 N41 Ni2 129.0(5) . .
C45 N41 Ni2 112.4(5) . .
C47 N42 C51 118.7(7) . .
C47 N42 Ni1 113.1(5) . .
C51 N42 Ni1 127.6(6) . .
C65 N61 C61 119.2(7) . .
C65 N61 Ni1 115.6(5) . .
C61 N61 Ni1 124.7(6) . .
C67 N62 C71 117.9(7) . .
C67 N62 Ni2 116.5(5) . .
C71 N62 Ni2 125.5(6) . .
C6 O2 C12 115.3(5) . .
C32 O22 C26 115.1(6) . .
C46 O42 C52 114.2(5) . .
C72 O62 C66 117.9(6) . .
O5 N3 O4 125.4(9) . .
O5 N3 O3 120.7(8) . .
O4 N3 O3 113.9(7) . .
O5 N3 Y1 175.4(7) . .
O4 N3 Y1 59.2(4) . .
O3 N3 Y1 54.8(4) . .
N1 C1 C2 124.3(9) . .
N1 C1 H1 117.8 . .
C2 C1 H1 117.8 . .
C3 C2 C1 118.4(8) . .
C3 C2 H2 120.8 . .
C1 C2 H2 120.8 . .
C2 C3 C4 119.9(8) . .
C2 C3 H3 120.0 . .
C4 C3 H3 120.0 . .
C5 C4 C3 117.7(8) . .
C5 C4 H4 121.2 . .
C3 C4 H4 121.2 . .
N1 C5 C4 122.7(7) . .
N1 C5 C6 115.9(6) . .
C4 C5 C6 121.4(7) . .
O1 C6 O2 113.2(5) . .
O1 C6 C5 109.9(5) . .
O2 C6 C5 109.6(6) . .
O1 C6 C7 109.4(5) . .
O2 C6 C7 102.5(5) . .
C5 C6 C7 112.1(5) . .
N2 C7 C8 121.6(6) . .
N2 C7 C6 113.7(5) . .
C8 C7 C6 124.6(6) . .
C7 C8 C9 118.8(7) . .
C7 C8 H8 120.6 . .
C9 C8 H8 120.6 . .
C10 C9 C8 119.8(7) . .
C10 C9 H9 120.1 . .
C8 C9 H9 120.1 . .
C11 C10 C9 118.1(8) . .
C11 C10 H10 121.0 . .
C9 C10 H10 121.0 . .
N2 C11 C10 123.7(8) . .
N2 C11 H11 118.2 . .
C10 C11 H11 118.2 . .
O2 C12 C13 106.4(7) . .
O2 C12 H12A 110.4 . .
C13 C12 H12A 110.4 . .
O2 C12 H12B 110.4 . .
C13 C12 H12B 110.4 . .
H12A C12 H12B 108.6 . .
C12 C13 H13A 109.5 . .
C12 C13 H13B 109.5 . .
H13A C13 H13B 109.5 . .
C12 C13 H13C 109.5 . .
H13A C13 H13C 109.5 . .
H13B C13 H13C 109.5 . .
N21 C21 C22 125.0(10) . .
N21 C21 H21 117.5 . .
C22 C21 H21 117.5 . .
C23 C22 C21 116.8(11) . .
C23 C22 H22 121.6 . .
C21 C22 H22 121.6 . .
C22 C23 C24 120.4(10) . .
C22 C23 H23 119.8 . .
C24 C23 H23 119.8 . .
C23 C24 C25 118.9(10) . .
C23 C24 H24 120.5 . .
C25 C24 H24 120.5 . .
N21 C25 C24 120.2(9) . .
N21 C25 C26 114.9(6) . .
C24 C25 C26 124.7(8) . .
O21 C26 O22 111.4(6) . .
O21 C26 C25 110.6(6) . .
O22 C26 C25 102.6(6) . .
O21 C26 C27 109.0(6) . .
O22 C26 C27 109.4(6) . .
C25 C26 C27 113.9(6) . .
N22 C27 C28 122.1(8) . .
N22 C27 C26 116.4(6) . .
C28 C27 C26 121.5(8) . .
C29 C28 C27 118.3(9) . .
C29 C28 H28 120.8 . .
C27 C28 H28 120.8 . .
C30 C29 C28 119.7(9) . .
C30 C29 H29 120.2 . .
C28 C29 H29 120.2 . .
C29 C30 C31 119.5(9) . .
C29 C30 H30 120.3 . .
C31 C30 H30 120.3 . .
N22 C31 C30 122.5(9) . .
N22 C31 H31 118.8 . .
C30 C31 H31 118.8 . .
O22 C32 C33 110.5(9) . .
O22 C32 H32A 109.6 . .
C33 C32 H32A 109.6 . .
O22 C32 H32B 109.6 . .
C33 C32 H32B 109.6 . .
H32A C32 H32B 108.1 . .
C32 C33 H33A 109.5 . .
C32 C33 H33B 109.5 . .
H33A C33 H33B 109.5 . .
C32 C33 H33C 109.5 . .
H33A C33 H33C 109.5 . .
H33B C33 H33C 109.5 . .
N41 C41 C42 122.0(9) . .
N41 C41 H41 119.0 . .
C42 C41 H41 119.0 . .
C41 C42 C43 119.1(10) . .
C41 C42 H42 120.4 . .
C43 C42 H42 120.4 . .
C44 C43 C42 119.7(9) . .
C44 C43 H43 120.1 . .
C42 C43 H43 120.1 . .
C43 C44 C45 119.9(9) . .
C43 C44 H44 120.1 . .
C45 C44 H44 120.1 . .
N41 C45 C44 120.7(8) . .
N41 C45 C46 114.9(7) . .
C44 C45 C46 124.2(7) . .
O41 C46 O42 112.8(6) . .
O41 C46 C45 109.5(6) . .
O42 C46 C45 108.7(6) . .
O41 C46 C47 110.5(7) . .
O42 C46 C47 103.2(5) . .
C45 C46 C47 112.1(6) . .
N42 C47 C48 122.3(8) . .
N42 C47 C46 114.4(6) . .
C48 C47 C46 123.3(9) . .
C47 C48 C49 116.8(9) . .
C47 C48 H48 121.6 . .
C49 C48 H48 121.6 . .
C50 C49 C48 120.1(9) . .
C50 C49 H49 119.9 . .
C48 C49 H49 119.9 . .
C49 C50 C51 119.8(9) . .
C49 C50 H50 120.1 . .
C51 C50 H50 120.1 . .
N42 C51 C50 122.2(10) . .
N42 C51 H51 118.9 . .
C50 C51 H51 118.9 . .
O42 C52 C53 108.1(7) . .
O42 C52 H52A 110.1 . .
C53 C52 H52A 110.1 . .
O42 C52 H52B 110.1 . .
C53 C52 H52B 110.1 . .
H52A C52 H52B 108.4 . .
C52 C53 H53A 109.5 . .
C52 C53 H53B 109.5 . .
H53A C53 H53B 109.5 . .
C52 C53 H53C 109.5 . .
H53A C53 H53C 109.5 . .
H53B C53 H53C 109.5 . .
N61 C61 C62 122.2(9) . .
N61 C61 H61 118.9 . .
C62 C61 H61 118.9 . .
C63 C62 C61 118.0(9) . .
C63 C62 H62 121.0 . .
C61 C62 H62 121.0 . .
C64 C63 C62 120.3(9) . .
C64 C63 H63 119.8 . .
C62 C63 H63 119.9 . .
C63 C64 C65 117.8(9) . .
C63 C64 H64 121.1 . .
C65 C64 H64 121.1 . .
N61 C65 C64 122.4(7) . .
N61 C65 C66 115.1(7) . .
C64 C65 C66 122.4(7) . .
O61 C66 O62 113.7(6) . .
O61 C66 C67 109.3(6) . .
O62 C66 C67 108.4(6) . .
O61 C66 C65 110.0(6) . .
O62 C66 C65 104.1(6) . .
C67 C66 C65 111.2(6) . .
N62 C67 C68 122.0(7) . .
N62 C67 C66 116.4(6) . .
C68 C67 C66 121.6(7) . .
C69 C68 C67 119.7(9) . .
C69 C68 H68 120.1 . .
C67 C68 H68 120.1 . .
C70 C69 C68 117.7(8) . .
C70 C69 H69 121.1 . .
C68 C69 H69 121.1 . .
C69 C70 C71 120.8(9) . .
C69 C70 H70 119.6 . .
C71 C70 H70 119.6 . .
N62 C71 C70 121.8(9) . .
N62 C71 H71 119.1 . .
C70 C71 H71 119.1 . .
O62 C72 C73 110.9(8) . .
O62 C72 H72A 109.5 . .
C73 C72 H72A 109.5 . .
O62 C72 H72B 109.5 . .
C73 C72 H72B 109.5 . .
H72A C72 H72B 108.0 . .
C72 C73 H73A 109.5 . .
C72 C73 H73B 109.5 . .
H73A C73 H73B 109.5 . .
C72 C73 H73C 109.5 . .
H73A C73 H73C 109.5 . .
H73B C73 H73C 109.5 . .
O15 Y2 O15 173.7(6) . 6_656
O15 Y2 O14 52.2(4) . .
O15 Y2 O14 121.5(4) 6_656 .
O15 Y2 O14 121.5(4) . 6_656
O15 Y2 O14 52.2(4) 6_656 6_656
O14 Y2 O14 70.6(5) . 6_656
O15 Y2 O12 79.0(4) . .
O15 Y2 O12 103.2(4) 6_656 .
O14 Y2 O12 93.7(4) . .
O14 Y2 O12 119.1(4) 6_656 .
O15 Y2 O12 103.2(4) . 6_656
O15 Y2 O12 79.0(4) 6_656 6_656
O14 Y2 O12 119.1(4) . 6_656
O14 Y2 O12 93.7(4) 6_656 6_656
O12 Y2 O12 140.5(5) . 6_656
O15 Y2 O11 74.8(5) . 6_656
O15 Y2 O11 102.9(5) 6_656 6_656
O14 Y2 O11 70.5(4) . 6_656
O14 Y2 O11 76.3(5) 6_656 6_656
O12 Y2 O11 153.8(5) . 6_656
O12 Y2 O11 48.6(3) 6_656 6_656
O15 Y2 O11 102.9(5) . .
O15 Y2 O11 74.8(5) 6_656 .
O14 Y2 O11 76.3(5) . .
O14 Y2 O11 70.5(4) 6_656 .
O12 Y2 O11 48.6(3) . .
O12 Y2 O11 153.8(5) 6_656 .
O11 Y2 O11 139.0(7) 6_656 .
O15 Y2 O17 68.0(4) . .
O15 Y2 O17 118.3(4) 6_656 .
O14 Y2 O17 120.1(4) . .
O14 Y2 O17 162.8(4) 6_656 .
O12 Y2 O17 75.4(4) . .
O12 Y2 O17 69.5(4) 6_656 .
O11 Y2 O17 94.2(5) 6_656 .
O11 Y2 O17 123.5(4) . .
O15 Y2 O17 118.3(4) . 6_656
O15 Y2 O17 68.0(4) 6_656 6_656
O14 Y2 O17 162.8(4) . 6_656
O14 Y2 O17 120.1(4) 6_656 6_656
O12 Y2 O17 69.5(4) . 6_656
O12 Y2 O17 75.4(4) 6_656 6_656
O11 Y2 O17 123.5(4) 6_656 6_656
O11 Y2 O17 94.2(5) . 6_656
O17 Y2 O17 53.6(6) . 6_656
O15 Y2 N13 93.2(3) . .
O15 Y2 N13 93.2(3) 6_656 .
O14 Y2 N13 144.7(2) . .
O14 Y2 N13 144.7(2) 6_656 .
O12 Y2 N13 70.3(3) . .
O12 Y2 N13 70.3(3) 6_656 .
O11 Y2 N13 110.5(3) 6_656 .
O11 Y2 N13 110.5(3) . .
O17 Y2 N13 26.8(3) . .
O17 Y2 N13 26.8(3) 6_656 .
O15 Y2 N12 25.9(3) . .
O15 Y2 N12 147.8(5) 6_656 .
O14 Y2 N12 26.3(3) . .
O14 Y2 N12 96.1(5) 6_656 .
O12 Y2 N12 86.6(4) . .
O12 Y2 N12 112.7(3) 6_656 .
O11 Y2 N12 70.0(4) 6_656 .
O11 Y2 N12 90.2(5) . .
O17 Y2 N12 93.9(5) . .
O17 Y2 N12 142.8(5) 6_656 .
N13 Y2 N12 118.9(3) . .
O13 N11 O11 124.2(13) . .
O13 N11 O12 125.8(11) . .
O11 N11 O12 110.0(11) . .
O13 N11 Y2 179.1(10) . .
O11 N11 Y2 55.0(7) . .
O12 N11 Y2 55.0(6) . .
O16 N12 O15 123.1(15) . .
O16 N12 O14 120.1(16) . .
O15 N12 O14 116.7(13) . .
O16 N12 Y2 175.1(11) . .
O15 N12 Y2 57.3(7) . .
O14 N12 Y2 59.5(7) . .
N11 O11 Y2 100.8(9) . .
N11 O12 Y2 100.6(7) . .
N12 O14 Y2 94.2(8) . .
N12 O15 Y2 96.8(8) . .
O17 N13 O17 145(3) . 6_656
O17 N13 O18 107.7(14) . .
O17 N13 O18 107.7(14) 6_656 .
O17 N13 Y2 72.3(14) . .
O17 N13 Y2 72.3(14) 6_656 .
O18 N13 Y2 180.000(8) . .
N13 O17 Y2 80.9(15) . .
O9 Cl O7 99.0(12) . .
O9 Cl O6 108.3(13) . .
O7 Cl O6 121.9(17) . .
O9 Cl O8 113.2(11) . .
O7 Cl O8 107.6(15) . .
O6 Cl O8 106.9(9) . .
O2W O1E C1E 79(2) . .
C2E C1E O1E 138(4) . .
C2E C1E O2W 95(4) . .
O1E C1E O2W 43.0(14) . .
C4E C3E O2E 122(4) . .
O1E O2W C1E 58.0(18) . .
O4W O3W O4W 132(10) 6_556 .

loop_
_geom_bond_atom_site_label_1
_geom_bond_atom_site_label_2
_geom_bond_distance
_geom_bond_site_symmetry_2
Y1 O21 2.195(4) .
Y1 O1 2.251(5) .
Y1 OW1 2.347(5) .
Y1 O3 2.368(6) .
Y1 O61 2.419(4) .
Y1 O4 2.469(6) .
Y1 N1 2.549(6) .
Y1 N21 2.562(6) .
Y1 N3 2.865(8) .
Y1 Ni1 3.4498(11) .
Y1 Ni2 3.4725(11) .
Ni1 O41 1.978(5) .
Ni1 O21 2.025(5) .
Ni1 N61 2.055(7) .
Ni1 N22 2.068(6) .
Ni1 N42 2.105(6) .
Ni1 O61 2.258(5) .
Ni2 O41 2.050(4) .
Ni2 O1 2.058(4) .
Ni2 N41 2.073(6) .
Ni2 N62 2.106(6) .
Ni2 O61 2.111(5) .
Ni2 N2 2.118(6) .
O1 C6 1.373(7) .
O21 C26 1.378(8) .
O41 C46 1.375(8) .
O61 C66 1.379(9) .
O3 N3 1.294(10) .
O4 N3 1.254(9) .
N1 C5 1.338(9) .
N1 C1 1.351(10) .
N2 C7 1.339(9) .
N2 C11 1.346(9) .
N21 C21 1.327(11) .
N21 C25 1.344(10) .
N22 C27 1.333(10) .
N22 C31 1.350(10) .
N41 C41 1.353(10) .
N41 C45 1.366(9) .
N42 C47 1.337(11) .
N42 C51 1.347(10) .
N61 C65 1.324(9) .
N61 C61 1.334(10) .
N62 C67 1.343(10) .
N62 C71 1.350(9) .
O5 N3 1.206(9) .
O2 C6 1.423(8) .
O2 C12 1.432(9) .
O22 C32 1.427(12) .
O22 C26 1.440(9) .
O42 C46 1.447(8) .
O42 C52 1.450(9) .
O62 C72 1.420(10) .
O62 C66 1.438(9) .
C1 C2 1.370(12) .
C1 H1 0.9500 .
C2 C3 1.353(13) .
C2 H2 0.9500 .
C3 C4 1.407(11) .
C3 H3 0.9500 .
C4 C5 1.395(10) .
C4 H4 0.9500 .
C5 C6 1.524(9) .
C6 C7 1.529(9) .
C7 C8 1.372(9) .
C8 C9 1.391(11) .
C8 H8 0.9500 .
C9 C10 1.360(12) .
C9 H9 0.9500 .
C10 C11 1.357(11) .
C10 H10 0.9500 .
C11 H11 0.9500 .
C12 C13 1.501(13) .
C12 H12A 0.9900 .
C12 H12B 0.9900 .
C13 H13A 0.9800 .
C13 H13B 0.9800 .
C13 H13C 0.9800 .
C21 C22 1.368(13) .
C21 H21 0.9500 .
C22 C23 1.360(15) .
C22 H22 0.9500 .
C23 C24 1.393(15) .
C23 H23 0.9500 .
C24 C25 1.394(11) .
C24 H24 0.9500 .
C25 C26 1.509(11) .
C26 C27 1.548(10) .
C27 C28 1.393(11) .
C28 C29 1.370(13) .
C28 H28 0.9500 .
C29 C30 1.356(14) .
C29 H29 0.9500 .
C30 C31 1.359(12) .
C30 H30 0.9500 .
C31 H31 0.9500 .
C32 C33 1.436(16) .
C32 H32A 0.9900 .
C32 H32B 0.9900 .
C33 H33A 0.9800 .
C33 H33B 0.9800 .
C33 H33C 0.9800 .
C41 C42 1.359(13) .
C41 H41 0.9500 .
C42 C43 1.381(14) .
C42 H42 0.9500 .
C43 C44 1.356(14) .
C43 H43 0.9500 .
C44 C45 1.375(12) .
C44 H44 0.9500 .
C45 C46 1.517(11) .
C46 C47 1.529(11) .
C47 C48 1.394(11) .
C48 C49 1.415(13) .
C48 H48 0.9500 .
C49 C50 1.339(14) .
C49 H49 0.9500 .
C50 C51 1.368(12) .
C50 H50 0.9500 .
C51 H51 0.9500 .
C52 C53 1.493(12) .
C52 H52A 0.9900 .
C52 H52B 0.9900 .
C53 H53A 0.9800 .
C53 H53B 0.9800 .
C53 H53C 0.9800 .
C61 C62 1.380(13) .
C61 H61 0.9500 .
C62 C63 1.376(14) .
C62 H62 0.9500 .
C63 C64 1.375(12) .
C63 H63 0.9500 .
C64 C65 1.386(12) .
C64 H64 0.9500 .
C65 C66 1.546(10) .
C66 C67 1.539(10) .
C67 C68 1.391(10) .
C68 C69 1.379(12) .
C68 H68 0.9500 .
C69 C70 1.368(14) .
C69 H69 0.9500 .
C70 C71 1.375(12) .
C70 H70 0.9500 .
C71 H71 0.9500 .
C72 C73 1.486(13) .
C72 H72A 0.9900 .
C72 H72B 0.9900 .
C73 H73A 0.9800 .
C73 H73B 0.9800 .
C73 H73C 0.9800 .
Y2 O15 2.370(11) .
Y2 O15 2.370(11) 6_656
Y2 O14 2.416(8) .
Y2 O14 2.416(8) 6_656
Y2 O12 2.424(8) .
Y2 O12 2.424(8) 6_656
Y2 O11 2.427(10) 6_656
Y2 O11 2.427(10) .
Y2 O17 2.537(14) .
Y2 O17 2.537(14) 6_656
Y2 N13 2.63(2) .
Y2 N12 2.797(13) .
N11 O13 1.191(12) .
N11 O11 1.213(12) .
N11 O12 1.225(12) .
N12 O16 1.226(14) .
N12 O15 1.231(15) .
N12 O14 1.242(13) .
N13 O17 1.200(14) .
N13 O17 1.200(14) 6_656
N13 O18 1.28(6) .
Cl O9 1.309(11) .
Cl O7 1.322(17) .
Cl O6 1.335(15) .
Cl O8 1.353(9) .
O1E O2W 1.17(2) .
O1E C1E 1.46(4) .
C1E C2E 1.09(4) .
C1E O2W 1.68(4) .
O2E C3E 1.28(4) .
C3E C4E 1.21(4) .
O3W O4W 1.07(5) 6_556
O3W O4W 1.07(5) .
O5W O5W 1.49(8) 6_656
